data_7247776
loop_
_publ_author_name
'Jones, Isabelle M.'
'Turner, Gemma F.'
'Pitts, Kari'
'Powell, Rees'
'Riboldi-Tunnicliffe, Alan'
'Williamson, Rachel'
'Boer, Stephanie'
'Allen, Lauren'
'Moggach, Stephen A.'

_publ_section_title
;
 High-pressure induced guest-mediated gate opening behaviour of the
 Co-based framework ZIF-67
;
_journal_issue 47
_journal_name_full CrystEngComm
_journal_page_first 6533
_journal_page_last 6538
_journal_paper_doi 10.1039/D3CE00979C
_journal_volume 25
_journal_year 2023
_chemical_absolute_configuration ad
_chemical_formula_moiety 'C8 H10 Co N4, 5.417[CH3OH]'
_chemical_formula_sum 'C13.42 H31.67 Co N4 O5.42'
_chemical_formula_weight 394.79
_space_group_crystal_system cubic
_space_group_IT_number 217
_space_group_name_Hall 'I -4 2 3'
_space_group_name_H-M_alt 'I -4 3 m'
_atom_sites_solution_hydrogens geom
_atom_sites_solution_primary dual
_audit_creation_date 2023-10-02
_audit_creation_method
;
Olex2 1.5
(compiled 2023.08.24 svn.re1ec1418 for OlexSys, GUI svn.r6817)
;
_audit_update_record
;
2023-10-04 deposited with the CCDC.	2023-11-21 downloaded from the CCDC.
;
_cell_angle_alpha 90
_cell_angle_beta 90
_cell_angle_gamma 90
_cell_formula_units_Z 12
_cell_length_a 17.1651(3)
_cell_length_b 17.1651(3)
_cell_length_c 17.1651(3)
_cell_measurement_reflns_used 1616
_cell_measurement_temperature 293(2)
_cell_measurement_theta_max 23.2000
_cell_measurement_theta_min 2.3570
_cell_volume 5057.54(15)
_computing_cell_refinement 'CrysAlisPro 1.171.42.58a (Rigaku OD, 2022)'
_computing_data_collection 'CrysAlisPro 1.171.42.58a (Rigaku OD, 2022)'
_computing_data_reduction 'CrysAlisPro 1.171.42.58a (Rigaku OD, 2022)'
_computing_molecular_graphics 'Olex2 1.5 (Dolomanov et al., 2009)'
_computing_publication_material 'Olex2 1.5 (Dolomanov et al., 2009)'
_computing_structure_refinement 'SHELXL 2018/3 (Sheldrick, 2015)'
_computing_structure_solution 'SHELXT  (Sheldrick, 2015)'
_diffrn_ambient_temperature 293(2)
_diffrn_detector 'Hybrid Pixel Array Detector'
_diffrn_detector_area_resol_mean 13.3333
_diffrn_measured_fraction_theta_full 0.962
_diffrn_measured_fraction_theta_max 0.952
_diffrn_measurement_details
;
List of Runs (angles in degrees, time in seconds):

  # Type    Start    End  Width  t~exp~   \w     \q     \k     \f   Frames
#--------------------------------------------------------------------------
  1  \f    -31.60  35.00   0.10    0.10   0.00   0.00   0.00    --   666
;
_diffrn_measurement_device 'abstract diffractometer'
_diffrn_measurement_device_type 'dectris-CrysAlisPro-abstract goniometer imported dectris images'
_diffrn_measurement_method '\f scans'
_diffrn_orient_matrix_type 'CrysAlisPro convention (1999,Acta A55,543-557)'
_diffrn_orient_matrix_UB_11 -0.0263789000
_diffrn_orient_matrix_UB_12 -0.0048160000
_diffrn_orient_matrix_UB_13 -0.0313199000
_diffrn_orient_matrix_UB_21 -0.0057060000
_diffrn_orient_matrix_UB_22 -0.0394790000
_diffrn_orient_matrix_UB_23 0.0109308000
_diffrn_orient_matrix_UB_31 -0.0313134000
_diffrn_orient_matrix_UB_32 0.0113287000
_diffrn_orient_matrix_UB_33 0.0245592000
_diffrn_radiation_monochromator graphite
_diffrn_radiation_probe x-ray
_diffrn_radiation_type 'Mo K\a'
_diffrn_radiation_wavelength 0.71073
_diffrn_reflns_av_R_equivalents 0.0516
_diffrn_reflns_av_unetI/netI 0.0491
_diffrn_reflns_Laue_measured_fraction_full 0.962
_diffrn_reflns_Laue_measured_fraction_max 0.952
_diffrn_reflns_limit_h_max 11
_diffrn_reflns_limit_h_min -15
_diffrn_reflns_limit_k_max 18
_diffrn_reflns_limit_k_min -19
_diffrn_reflns_limit_l_max 11
_diffrn_reflns_limit_l_min -15
_diffrn_reflns_number 2236
_diffrn_reflns_point_group_measured_fraction_full 0.884
_diffrn_reflns_point_group_measured_fraction_max 0.877
_diffrn_reflns_theta_full 23.197
_diffrn_reflns_theta_max 23.197
_diffrn_reflns_theta_min 1.678
_diffrn_source Synchrotron
_diffrn_source_type 'AS beamline MX1'
_exptl_absorpt_coefficient_mu 1.053
_exptl_absorpt_correction_T_max 0.7441
_exptl_absorpt_correction_T_min 0.5642
_exptl_absorpt_correction_type multi-scan
_exptl_absorpt_process_details
;
SADABS-2016/2 (Bruker,2016/2) was used for absorption correction.
wR2(int) was 0.1055 before and 0.0819 after correction.
The Ratio of minimum to maximum transmission is 0.7582.
The \l/2 correction factor is Not present.
;
_exptl_crystal_colour 'bluish violet'
_exptl_crystal_colour_modifier bluish
_exptl_crystal_colour_primary violet
_exptl_crystal_density_diffrn 1.555
_exptl_crystal_description block
_exptl_crystal_F_000 2527
_exptl_crystal_size_max 0.15
_exptl_crystal_size_mid 0.1
_exptl_crystal_size_min 0.1
_platon_squeeze_details
;
TITL zif67_p4_w1_70s_0057_a.res in I-43m
CELL   17.1651   17.1651   17.1651     90.00     90.00     90.00
SPGR I-43m
# Solvent Accessible Volume =      2667
# Electrons Found in S.A.V. =      1164
# Note: Atoms in Void are Labelled as Cxxx and Qxxx for all Others
C101 1.000 1.003 0.469 !       3.29 eA-3
C102 0.219 0.219 0.219 !       2.85 eA-3
C103 0.724 0.725 0.459 !       2.79 eA-3
C104 0.029 0.220 0.220 !       2.63 eA-3
C105 0.501 0.491 0.266 !       1.88 eA-3
C106 0.378 0.378 0.378 !       1.84 eA-3
C107 0.278 1.000 0.000 !       1.72 eA-3
C108 0.921 0.078 0.079 !       1.71 eA-3
C109 0.032 0.080 0.080 !       1.54 eA-3
C110 0.094 0.094 0.094 !       1.47 eA-3
C111 0.329 0.673 0.327 !       1.37 eA-3
C112 0.274 0.951 0.048 !       1.23 eA-3
C113 0.259 0.064 0.039 !       1.19 eA-3
C114 0.537 0.548 0.406 !       1.14 eA-3
Q115 0.408 0.408 0.204 !       1.08 eA-3
C116 0.878 0.871 0.128 !       1.06 eA-3
C117 0.206 0.199 0.144 !       1.06 eA-3
Q118 0.060 0.705 0.120 !       1.04 eA-3
Q119 0.560 0.205 0.620 !       1.04 eA-3
Q120 0.127 0.299 0.942 !       1.02 eA-3
C121 0.538 0.541 0.467 !       1.00 eA-3
C122 0.030 0.030 0.030 !       0.99 eA-3
Q123 0.171 0.301 0.941 !       0.97 eA-3
Q124 0.736 0.735 0.002 !       0.94 eA-3
C125 0.278 0.545 0.455 !       0.93 eA-3
C126 0.579 0.582 0.360 !       0.93 eA-3
Q127 0.562 0.172 0.435 !       0.91 eA-3
C128 0.683 0.692 0.308 !       0.91 eA-3
C129 0.333 0.364 0.380 !       0.91 eA-3
C130 0.364 0.380 0.333 !       0.91 eA-3
C131 0.094 0.091 0.156 !       0.90 eA-3
C132 0.184 0.740 0.249 !       0.89 eA-3
C133 0.846 0.843 0.003 !       0.88 eA-3
Q134 0.247 0.084 0.185 !       0.87 eA-3
Q135 0.651 0.032 0.032 !       0.87 eA-3
C136 0.152 0.862 0.054 !       0.85 eA-3
Q137 0.031 0.455 0.455 !       0.84 eA-3
C138 0.294 0.452 0.453 !       0.81 eA-3
Q139 0.783 0.658 0.373 !       0.81 eA-3
Q140 0.195 0.451 0.280 !       0.80 eA-3
C141 0.862 0.095 0.190 !       0.78 eA-3
Q142 0.188 0.704 0.188 !       0.78 eA-3
Q143 0.860 0.730 0.270 !       0.75 eA-3
Q144 0.360 0.230 0.770 !       0.75 eA-3
C145 0.465 0.366 0.417 !       0.74 eA-3
C146 0.754 0.079 0.079 !       0.74 eA-3
Q147 0.756 0.375 0.482 !       0.73 eA-3
C148 0.656 0.346 0.437 !       0.72 eA-3
Q149 0.222 0.703 0.108 !       0.72 eA-3
Q150 0.296 0.704 0.048 !       0.67 eA-3
Q151 0.341 0.211 0.789 !       0.62 eA-3
C152 1.000 0.875 0.008 !       0.56 eA-3
Q153 0.307 0.689 0.193 !       0.56 eA-3
Q154 0.252 0.096 0.139 !       0.54 eA-3
Q155 0.223 0.637 0.301 !       0.53 eA-3
Q156 0.338 0.078 0.024 !       0.52 eA-3
C157 0.473 0.494 0.307 !       0.51 eA-3
C158 0.499 0.671 0.509 !       0.50 eA-3
;
_refine_diff_density_max 0.358
_refine_diff_density_min -0.578
_refine_diff_density_rms 0.070
_refine_ls_abs_structure_details
;
 Flack x determined using 220 quotients [(I+)-(I-)]/[(I+)+(I-)]
 (Parsons, Flack and Wagner, Acta Cryst. B69 (2013) 249-259).
;
_refine_ls_abs_structure_Flack 0.22(3)
_refine_ls_extinction_method none
_refine_ls_goodness_of_fit_ref 1.141
_refine_ls_hydrogen_treatment constr
_refine_ls_matrix_type full
_refine_ls_number_parameters 24
_refine_ls_number_reflns 627
_refine_ls_number_restraints 8
_refine_ls_restrained_S_all 1.148
_refine_ls_R_factor_all 0.0679
_refine_ls_R_factor_gt 0.0634
_refine_ls_shift/su_max 0.000
_refine_ls_shift/su_mean 0.000
_refine_ls_structure_factor_coef Fsqd
_refine_ls_weighting_details 'w=1/[\s^2^(Fo^2^)+(0.1067P)^2^+8.5343P] where P=(Fo^2^+2Fc^2^)/3'
_refine_ls_weighting_scheme calc
_refine_ls_wR_factor_gt 0.1727
_refine_ls_wR_factor_ref 0.1801
_reflns_Friedel_coverage 0.650
_reflns_Friedel_fraction_full 0.785
_reflns_Friedel_fraction_max 0.782
_reflns_number_gt 581
_reflns_number_total 627
_reflns_threshold_expression 'I > 2\s(I)'
_cod_data_source_file d3ce00979c2.cif
_cod_data_source_block zif67_p4_w1_70s_0057
_cod_depositor_comments 'Adding full bibliography for 7247762--7247779.cif.'
_cod_original_cell_volume 5057.5(3)
_cod_database_code 7247776
_shelx_shelxl_version_number 2018/3
_chemical_oxdiff_formula 'C12 H25 Co N4 O4'
_shelx_space_group_comment
;
The symmetry employed for this shelxl refinement is uniquely defined
by the following loop, which should always be used as a source of
symmetry information in preference to the above space-group names.
They are only intended as comments.
;
_shelx_estimated_absorpt_t_max 0.902
_shelx_estimated_absorpt_t_min 0.858
_diffrn_orient_matrix_axis[1] matrixX
_diffrn_orient_matrix_axis[2] matrixY
_diffrn_orient_matrix_axis[3] matrixZ
_olex2_refinement_description
;
1. Fixed Uiso
 At 1.2 times of:
  All C(H) groups
 At 1.5 times of:
  All C(H,H,H) groups
2. Restrained distances
 C3-N1
 1.35 with sigma of 0.01
 C2-C1
 1.48 with sigma of 0.01
 C3-C2
 2.169 with sigma of 0.01
 N1-C2
 1.35 with sigma of 0.01
3. Restrained planarity
 C3, N1, C2, C1
 with sigma of 0.1
4. Uiso/Uaniso restraints and constraints
Uanis(C2) = Uanis(N1) = Uanis(C3)
5. Rigid body (RIGU) restrains
 C2, C1
 with sigma for 1-2 distances of 0.004 and sigma for 1-3 distances of 0.004
6. Others
 Fixed Sof: H1A(0.5) H1B(0.5) H1C(0.5)
7.a Aromatic/amide H refined with riding coordinates:
 C3(H3)
7.b Idealised Me refined as rotating group:
 C1(H1A,H1B,H1C)
;
_platon_squeeze_special_details
;
A solvent mask was calculated and 1168 electrons were 
found in a volume of 2626\%A^3^ in 1 void per unit cell. 
This is consistent with the presence of 
65[CH3OH] per Unit Cell 
which account for 1080 electrons 
per unit cell.
;
_platon_squeeze_void_probe_radius 1.20
_olex2_submission_special_instructions 'No special instructions were received'
_oxdiff_exptl_absorpt_empirical_details
;
Empirical correction (ABSPACK) includes:
- Absorption correction using spherical harmonics
- Frame scaling
;
_oxdiff_exptl_absorpt_empirical_full_max 1.575
_oxdiff_exptl_absorpt_empirical_full_min 0.616

loop_
_space_group_symop_operation_xyz
'x, y, z'
'-x, -y, z'
'-x, y, -z'
'x, -y, -z'
'z, x, y'
'z, -x, -y'
'-z, -x, y'
'-z, x, -y'
'y, z, x'
'-y, z, -x'
'y, -z, -x'
'-y, -z, x'
'y, x, z'
'-y, -x, z'
'y, -x, -z'
'-y, x, -z'
'x, z, y'
'-x, z, -y'
'-x, -z, y'
'x, -z, -y'
'z, y, x'
'z, -y, -x'
'-z, y, -x'
'-z, -y, x'
'x+1/2, y+1/2, z+1/2'
'-x+1/2, -y+1/2, z+1/2'
'-x+1/2, y+1/2, -z+1/2'
'x+1/2, -y+1/2, -z+1/2'
'z+1/2, x+1/2, y+1/2'
'z+1/2, -x+1/2, -y+1/2'
'-z+1/2, -x+1/2, y+1/2'
'-z+1/2, x+1/2, -y+1/2'
'y+1/2, z+1/2, x+1/2'
'-y+1/2, z+1/2, -x+1/2'
'y+1/2, -z+1/2, -x+1/2'
'-y+1/2, -z+1/2, x+1/2'
'y+1/2, x+1/2, z+1/2'
'-y+1/2, -x+1/2, z+1/2'
'y+1/2, -x+1/2, -z+1/2'
'-y+1/2, x+1/2, -z+1/2'
'x+1/2, z+1/2, y+1/2'
'-x+1/2, z+1/2, -y+1/2'
'-x+1/2, -z+1/2, y+1/2'
'x+1/2, -z+1/2, -y+1/2'
'z+1/2, y+1/2, x+1/2'
'z+1/2, -y+1/2, -x+1/2'
'-z+1/2, y+1/2, -x+1/2'
'-z+1/2, -y+1/2, x+1/2'

loop_
_atom_site_label
_atom_site_type_symbol
_atom_site_fract_x
_atom_site_fract_y
_atom_site_fract_z
_atom_site_U_iso_or_equiv
_atom_site_adp_type
_atom_site_occupancy
_atom_site_site_symmetry_order
_atom_site_calc_flag
_atom_site_refinement_flags_posn
_atom_site_refinement_flags_adp
_atom_site_refinement_flags_occupancy
_atom_site_disorder_assembly
_atom_site_disorder_group
Co1 Co 0.000000 -0.500000 -0.250000 0.0633(9) Uani 1 4 d S T P . .
N1 N 0.0322(4) -0.5889(4) -0.3183(4) 0.0697(15) Uani 1 1 d D . . . .
C2 C -0.0123(5) -0.6366(4) -0.3634(4) 0.0697(15) Uani 1 2 d DS T P . .
C1 C -0.0992(7) -0.6345(8) -0.3655(8) 0.092(5) Uani 1 2 d DS T P . .
H1A H -0.122033 -0.690991 -0.349043 0.138 Uiso 0.5 1 calc R U P A -1
H1B H -0.118477 -0.620217 -0.423853 0.138 Uiso 0.5 1 calc R U P A -1
H1C H -0.120170 -0.590780 -0.325117 0.138 Uiso 0.5 1 calc R U P A -1
C3 C 0.1077(4) -0.6063(6) -0.3397(6) 0.0697(15) Uani 1 1 d D . . . .
H3 H 0.159067 -0.579476 -0.315552 0.084 Uiso 1 1 calc R U . . .

loop_
_atom_site_aniso_label
_atom_site_aniso_U_11
_atom_site_aniso_U_22
_atom_site_aniso_U_33
_atom_site_aniso_U_23
_atom_site_aniso_U_13
_atom_site_aniso_U_12
Co1 0.0626(10) 0.0626(10) 0.0646(13) 0.000 0.000 0.000
N1 0.069(3) 0.077(4) 0.063(3) 0.004(3) 0.002(3) 0.008(3)
C2 0.069(3) 0.077(4) 0.063(3) 0.004(3) 0.002(3) 0.008(3)
C1 0.066(7) 0.105(8) 0.105(8) -0.025(9) -0.003(6) 0.003(6)
C3 0.069(3) 0.077(4) 0.063(3) 0.004(3) 0.002(3) 0.008(3)

loop_
_atom_type_symbol
_atom_type_description
_atom_type_scat_dispersion_real
_atom_type_scat_dispersion_imag
_atom_type_scat_source
C C 0.0033 0.0016 'International Tables Vol C Tables 4.2.6.8 and 6.1.1.4'
H H 0.0000 0.0000 'International Tables Vol C Tables 4.2.6.8 and 6.1.1.4'
Co Co 0.3494 0.9721 'International Tables Vol C Tables 4.2.6.8 and 6.1.1.4'
N N 0.0061 0.0033 'International Tables Vol C Tables 4.2.6.8 and 6.1.1.4'
O O 0.0106 0.0060 'International Tables Vol C Tables 4.2.6.8 and 6.1.1.4'

loop_
_axis.id
_axis.type
_axis.equipment
_axis.parity
_axis.depends_on
_axis.zero
_axis.vector[1]
_axis.vector[2]
_axis.vector[3]
source . source . . . 1.00000000 0.00000000 0.00000000
omega rotation goniometer -1 . 0.00000000 0.00000000 0.00000000 1.00000000
kappa rotation goniometer -1 omega 0.00000000 -0.76604444 0.00000000 0.64278761
phi rotation goniometer -1 kappa . 0.00000000 0.00000000 1.00000000
theta rotation goniometer -1 . 0.00000000 0.00000000 0.00000000 1.00000000
matrixX general general . phi . 1.00000000 0.00000000 0.00000000
matrixY general general . phi . 0.00000000 1.00000000 0.00000000
matrixZ general general . phi . 0.00000000 0.00000000 1.00000000
dacX translation general . phi . 0.00000000 1.00000000 0.00000000
dacY translation general . phi . -1.00000000 0.00000000 0.00000000
dacZ translation general . phi . 0.00000000 0.00000000 1.00000000

loop_
_geom_angle_atom_site_label_1
_geom_angle_atom_site_label_2
_geom_angle_atom_site_label_3
_geom_angle
_geom_angle_site_symmetry_1
_geom_angle_site_symmetry_3
_geom_angle_publ_flag
N1 Co1 N1 108.3(4) 40_444 39_544 ?
N1 Co1 N1 110.1(2) 39_544 . ?
N1 Co1 N1 110.0(2) 40_444 . ?
N1 Co1 N1 110.0(2) 40_444 2_545 ?
N1 Co1 N1 110.0(2) 39_544 2_545 ?
N1 Co1 N1 108.3(4) 2_545 . ?
C2 N1 Co1 129.5(5) . . ?
C2 N1 C3 104.2(7) . . ?
C3 N1 Co1 125.5(6) . . ?
N1 C2 N1 111.6(8) 20_544 . ?
N1 C2 C1 124.1(4) . . ?
N1 C2 C1 124.1(4) 20_544 . ?
C2 C1 H1A 109.5 . . ?
C2 C1 H1B 109.5 . . ?
C2 C1 H1C 109.5 . . ?
H1A C1 H1B 109.5 . . ?
H1A C1 H1C 109.5 . . ?
H1B C1 H1C 109.5 . . ?
N1 C3 H3 125.0 . . ?
C3 C3 N1 110.0(5) 20_544 . ?
C3 C3 H3 125.0 20_544 . ?

loop_
_geom_bond_atom_site_label_1
_geom_bond_atom_site_label_2
_geom_bond_distance
_geom_bond_site_symmetry_2
_geom_bond_publ_flag
Co1 N1 2.002(7) 40_444 ?
Co1 N1 2.002(7) . ?
Co1 N1 2.002(7) 39_544 ?
Co1 N1 2.002(7) 2_545 ?
N1 C2 1.362(8) . ?
N1 C3 1.380(9) . ?
C2 C1 1.492(11) . ?
C1 H1A 1.0831 . ?
C1 H1B 1.0831 . ?
C1 H1C 1.0831 . ?
C3 C3 1.31(2) 20_544 ?
C3 H3 1.0770 . ?

loop_
_geom_torsion_atom_site_label_1
_geom_torsion_atom_site_label_2
_geom_torsion_atom_site_label_3
_geom_torsion_atom_site_label_4
_geom_torsion
_geom_torsion_site_symmetry_1
_geom_torsion_site_symmetry_2
_geom_torsion_site_symmetry_3
_geom_torsion_site_symmetry_4
_geom_torsion_publ_flag
Co1 N1 C2 N1 169.8(3) . . . 20_544 ?
Co1 N1 C2 C1 -4.9(16) . . . . ?
Co1 N1 C3 C3 -170.5(4) . . . 20_544 ?
C2 N1 C3 C3 0.2(7) . . . 20_544 ?
C3 N1 C2 N1 -0.3(12) . . . 20_544 ?
C3 N1 C2 C1 -175.0(10) . . . . ?

loop_
_platon_squeeze_void_nr
_platon_squeeze_void_average_x
_platon_squeeze_void_average_y
_platon_squeeze_void_average_z
_platon_squeeze_void_volume
_platon_squeeze_void_count_electrons
_platon_squeeze_void_content
1 -0.026 -0.017 -0.007 2626 1168 ' '
